data_7234358
loop_
_publ_author_name
'Devogelaer, Jan-Joris'
'Brugman, Sander J.T.'
'meekes, hugo'
'Tinnemans, Paul T.'
'Vlieg, Elias'
'de Gelder, Rene'

_publ_section_title
;
 Cocrystal design by network-based link prediction
;
_journal_name_full CrystEngComm
_journal_paper_doi 10.1039/C9CE01110B
_journal_year 2019
_chemical_formula_moiety 'C12 H12 N2, 2(C2 H O4)'
_chemical_formula_sum 'C16 H14 N2 O8'
_chemical_formula_weight 362.29
_space_group_crystal_system triclinic
_space_group_IT_number 2
_space_group_name_Hall '-P 1'
_space_group_name_H-M_alt 'P -1'
_symmetry_space_group_name_Hall '-P 1'
_symmetry_space_group_name_H-M 'P -1'
_atom_sites_solution_hydrogens mixed
_atom_sites_solution_primary direct
_atom_sites_solution_secondary difmap
_audit_creation_method SHELXL-2018/3
_audit_update_record
;
2019-07-16 deposited with the CCDC.    2019-10-02 downloaded from the CCDC.
;
_cell_angle_alpha 66.88(2)
_cell_angle_beta 85.72(2)
_cell_angle_gamma 81.68(2)
_cell_formula_units_Z 1
_cell_length_a 3.677(3)
_cell_length_b 10.505(7)
_cell_length_c 10.652(7)
_cell_measurement_reflns_used 2654
_cell_measurement_temperature 150(2)
_cell_measurement_theta_max 31.87
_cell_measurement_theta_min 3.5
_cell_volume 374.4(5)
_computing_cell_refinement Peakref
_computing_data_collection Apex3
_computing_data_reduction SAINT,SADABS-2014/5
_computing_molecular_graphics 'PLATON, Shelxle'
_computing_structure_refinement 'SHELXL-2016/6 (Sheldrick, 2016)'
_computing_structure_solution 'SHELXT 2014/4 (Sheldrick, 2014)'
_diffrn_ambient_temperature 150(2)
_diffrn_detector_area_resol_mean 10.4
_diffrn_measured_fraction_theta_full 0.999
_diffrn_measured_fraction_theta_max 0.983
_diffrn_measurement_device 'Bruker D8 Quest Apex3'
_diffrn_measurement_method '\f and \w scans'
_diffrn_radiation_detector Photon100
_diffrn_radiation_monochromator graphite
_diffrn_radiation_type MoK\a
_diffrn_radiation_wavelength 0.71073
_diffrn_reflns_av_R_equivalents 0.0348
_diffrn_reflns_av_unetI/netI 0.0512
_diffrn_reflns_Laue_measured_fraction_full 0.999
_diffrn_reflns_Laue_measured_fraction_max 0.983
_diffrn_reflns_limit_h_max 5
_diffrn_reflns_limit_h_min -5
_diffrn_reflns_limit_k_max 15
_diffrn_reflns_limit_k_min -15
_diffrn_reflns_limit_l_max 15
_diffrn_reflns_limit_l_min -15
_diffrn_reflns_number 8078
_diffrn_reflns_point_group_measured_fraction_full 0.999
_diffrn_reflns_point_group_measured_fraction_max 0.983
_diffrn_reflns_theta_full 25.242
_diffrn_reflns_theta_max 32.163
_diffrn_reflns_theta_min 2.328
_diffrn_source 'sealed tube'
_exptl_absorpt_coefficient_mu 0.131
_exptl_absorpt_correction_T_max 0.7463
_exptl_absorpt_correction_T_min 0.6566
_exptl_absorpt_correction_type multi-scan
_exptl_absorpt_process_details
;
 SADABS 2016/2: Krause, L., Herbst-Irmer, R., Sheldrick G.M. & Stalke D.,
 J. Appl. Cryst. 48 (2015) 3-10
;
_exptl_crystal_colour colourless
_exptl_crystal_density_diffrn 1.607
_exptl_crystal_description block
_exptl_crystal_F_000 188
_exptl_crystal_size_max 0.218
_exptl_crystal_size_mid 0.150
_exptl_crystal_size_min 0.111
_refine_diff_density_max 1.044
_refine_diff_density_min -0.414
_refine_diff_density_rms 0.088
_refine_ls_extinction_method none
_refine_ls_goodness_of_fit_ref 1.038
_refine_ls_hydrogen_treatment mixed
_refine_ls_matrix_type full
_refine_ls_number_parameters 124
_refine_ls_number_reflns 2605
_refine_ls_number_restraints 0
_refine_ls_restrained_S_all 1.038
_refine_ls_R_factor_all 0.0879
_refine_ls_R_factor_gt 0.0596
_refine_ls_shift/su_max 0.000
_refine_ls_shift/su_mean 0.000
_refine_ls_structure_factor_coef Fsqd
_refine_ls_weighting_details 'w=1/[\s^2^(Fo^2^)+(0.1067P)^2^+0.1052P] where P=(Fo^2^+2Fc^2^)/3'
_refine_ls_weighting_scheme calc
_refine_ls_wR_factor_gt 0.1621
_refine_ls_wR_factor_ref 0.1791
_reflns_Friedel_coverage 0.000
_reflns_number_gt 1820
_reflns_number_total 2605
_reflns_threshold_expression 'I > 2\s(I)'
_cod_data_source_file c9ce01110b2.cif
_cod_data_source_block p1922b
_cod_database_code 7234358
_shelx_shelxl_version_number 2018/3
_shelx_space_group_comment
;
The symmetry employed for this shelxl refinement is uniquely defined
by the following loop, which should always be used as a source of
symmetry information in preference to the above space-group names.
They are only intended as comments.
;
_shelx_estimated_absorpt_t_min 0.972
_shelx_estimated_absorpt_t_max 0.986

loop_
_space_group_symop_operation_xyz
'x, y, z'
'-x, -y, -z'

loop_
_atom_site_label
_atom_site_type_symbol
_atom_site_fract_x
_atom_site_fract_y
_atom_site_fract_z
_atom_site_U_iso_or_equiv
_atom_site_adp_type
_atom_site_occupancy
_atom_site_site_symmetry_order
_atom_site_calc_flag
_atom_site_refinement_flags_posn
_atom_site_refinement_flags_adp
O01 O 0.3394(4) 0.29764(13) 0.08885(12) 0.0218(3) Uani 1 1 d . .
H01 H 0.213(7) 0.376(3) 0.042(2) 0.033 Uiso 1 1 d . U
O02 O 0.5320(4) 0.20119(12) 0.30212(12) 0.0224(3) Uani 1 1 d . .
O03 O -0.0647(4) 0.50522(13) 0.14206(12) 0.0220(3) Uani 1 1 d . .
O04 O 0.1343(4) 0.41792(12) 0.35752(12) 0.0203(3) Uani 1 1 d . .
C05 C 0.3523(4) 0.29555(16) 0.21360(16) 0.0159(3) Uani 1 1 d . .
C06 C 0.1182(4) 0.41921(16) 0.23957(16) 0.0152(3) Uani 1 1 d . .
N07 N 0.5268(4) 0.25180(14) 0.56775(14) 0.0170(3) Uani 1 1 d . .
H07 H 0.427(6) 0.297(2) 0.473(2) 0.020 Uiso 1 1 d . U
C08 C 0.4683(4) 0.32142(17) 0.65120(16) 0.0174(3) Uani 1 1 d . .
H08 H 0.334553 0.412251 0.619935 0.021 Uiso 1 1 calc R U
C09 C 0.7110(5) 0.12276(17) 0.60803(16) 0.0184(3) Uani 1 1 d . .
H09 H 0.748187 0.076501 0.546476 0.022 Uiso 1 1 calc R U
C10 C 0.6013(5) 0.26173(17) 0.78152(16) 0.0178(3) Uani 1 1 d . .
H10 H 0.564803 0.311986 0.839560 0.021 Uiso 1 1 calc R U
C11 C 0.8462(5) 0.05713(16) 0.73798(15) 0.0165(3) Uani 1 1 d . .
H11 H 0.975995 -0.034319 0.766673 0.020 Uiso 1 1 calc R U
C12 C 0.7897(4) 0.12737(16) 0.82813(15) 0.0154(3) Uani 1 1 d . .
C13 C 0.9174(5) 0.06543(16) 0.96962(15) 0.0175(3) Uani 1 1 d . .
H13 H 0.880280 0.122092 1.021526 0.021 Uiso 1 1 calc R U

loop_
_atom_site_aniso_label
_atom_site_aniso_U_11
_atom_site_aniso_U_22
_atom_site_aniso_U_33
_atom_site_aniso_U_23
_atom_site_aniso_U_13
_atom_site_aniso_U_12
O01 0.0313(7) 0.0167(6) 0.0167(6) -0.0087(5) -0.0071(5) 0.0088(5)
O02 0.0286(7) 0.0156(6) 0.0226(6) -0.0087(5) -0.0102(5) 0.0071(5)
O03 0.0279(7) 0.0195(6) 0.0165(5) -0.0077(5) -0.0082(5) 0.0100(5)
O04 0.0261(6) 0.0177(6) 0.0181(5) -0.0101(5) -0.0079(4) 0.0071(5)
C05 0.0177(7) 0.0135(7) 0.0179(7) -0.0081(6) -0.0035(5) 0.0014(5)
C06 0.0166(7) 0.0122(6) 0.0172(7) -0.0070(5) -0.0037(5) 0.0020(5)
N07 0.0171(6) 0.0153(6) 0.0164(6) -0.0039(5) -0.0049(5) 0.0002(5)
C08 0.0165(7) 0.0133(7) 0.0205(7) -0.0049(6) -0.0021(6) 0.0001(5)
C09 0.0217(8) 0.0150(7) 0.0187(7) -0.0074(6) -0.0044(6) 0.0015(6)
C10 0.0204(8) 0.0151(7) 0.0184(7) -0.0075(6) -0.0005(6) -0.0004(6)
C11 0.0185(7) 0.0128(7) 0.0168(7) -0.0050(6) -0.0029(5) 0.0016(5)
C12 0.0174(7) 0.0129(7) 0.0141(6) -0.0029(5) -0.0012(5) -0.0025(5)
C13 0.0227(8) 0.0149(7) 0.0128(6) -0.0036(6) -0.0050(6) 0.0018(6)

loop_
_atom_type_symbol
_atom_type_description
_atom_type_scat_dispersion_real
_atom_type_scat_dispersion_imag
_atom_type_scat_source
C C 0.0033 0.0016 'International Tables Vol C Tables 4.2.6.8 and 6.1.1.4'
H H 0.0000 0.0000 'International Tables Vol C Tables 4.2.6.8 and 6.1.1.4'
N N 0.0061 0.0033 'International Tables Vol C Tables 4.2.6.8 and 6.1.1.4'
O O 0.0106 0.0060 'International Tables Vol C Tables 4.2.6.8 and 6.1.1.4'

loop_
_geom_angle_atom_site_label_1
_geom_angle_atom_site_label_2
_geom_angle_atom_site_label_3
_geom_angle
_geom_angle_site_symmetry_1
C05 O01 H01 105.7(16) .
O02 C05 O01 121.47(15) .
O02 C05 C06 122.63(15) .
O01 C05 C06 115.88(13) .
O03 C06 O04 128.20(15) .
O03 C06 C05 116.01(15) .
O04 C06 C05 115.78(13) .
C09 N07 C08 121.90(14) .
C09 N07 H07 118.8(13) .
C08 N07 H07 119.3(13) .
N07 C08 C10 120.28(15) .
N07 C08 H08 119.9 .
C10 C08 H08 119.9 .
N07 C09 C11 120.36(15) .
N07 C09 H09 119.8 .
C11 C09 H09 119.8 .
C08 C10 C12 119.73(15) .
C08 C10 H10 120.1 .
C12 C10 H10 120.1 .
C09 C11 C12 119.16(15) .
C09 C11 H11 120.4 .
C12 C11 H11 120.4 .
C10 C12 C11 118.55(14) .
C10 C12 C13 118.10(15) .
C11 C12 C13 123.34(15) .
C13 C13 C12 124.5(2) 2_757
C13 C13 H13 117.7 2_757
C12 C13 H13 117.7 .

loop_
_geom_bond_atom_site_label_1
_geom_bond_atom_site_label_2
_geom_bond_distance
_geom_bond_site_symmetry_2
O01 C05 1.325(2) .
O01 H01 0.86(3) .
O02 C05 1.216(2) .
O03 C06 1.2406(19) .
O04 C06 1.257(2) .
C05 C06 1.558(2) .
N07 C09 1.342(2) .
N07 C08 1.345(2) .
N07 H07 1.01(2) .
C08 C10 1.374(2) .
C08 H08 0.9500 .
C09 C11 1.376(2) .
C09 H09 0.9500 .
C10 C12 1.392(2) .
C10 H10 0.9500 .
C11 C12 1.411(2) .
C11 H11 0.9500 .
C12 C13 1.471(2) .
C13 C13 1.340(3) 2_757
C13 H13 0.9500 .

loop_
_geom_torsion_atom_site_label_1
_geom_torsion_atom_site_label_2
_geom_torsion_atom_site_label_3
_geom_torsion_atom_site_label_4
_geom_torsion
_geom_torsion_site_symmetry_4
O02 C05 C06 O03 -176.94(16) .
O01 C05 C06 O03 1.9(2) .
O02 C05 C06 O04 2.0(3) .
O01 C05 C06 O04 -179.18(14) .
C09 N07 C08 C10 0.7(3) .
C08 N07 C09 C11 0.2(3) .
N07 C08 C10 C12 -1.5(3) .
N07 C09 C11 C12 -0.2(3) .
C08 C10 C12 C11 1.5(2) .
C08 C10 C12 C13 -178.08(15) .
C09 C11 C12 C10 -0.6(2) .
C09 C11 C12 C13 178.90(16) .
C10 C12 C13 C13 175.9(2) 2_757
C11 C12 C13 C13 -3.6(3) 2_757
